data_1512056
loop_
_publ_author_name
'Bhunia, Subhajit'
'Ghosh, Santanu'
'Dey, Dhananjay'
'Bisai, Alakesh'

_publ_section_title
;
 DDQ-mediated Direct Intramolecular-Dehydrogenative-Coupling (IDC):
 Expeditious Approach to the Tetracyclic Core of Ergot Alkaloids
;
_journal_issue 10
_journal_name_full 'Organic Letters'
_journal_page_first 2426
_journal_paper_doi 10.1021/ol400899e
_journal_volume 15
_journal_year 2013
_chemical_formula_sum 'C21 H21 N O5'
_chemical_formula_weight 367.39
_space_group_IT_number 14
_symmetry_cell_setting monoclinic
_symmetry_Int_Tables_number 14
_symmetry_space_group_name_Hall '-P 2yn'
_symmetry_space_group_name_H-M 'P 1 21/n 1'
_atom_sites_solution_hydrogens geom
_atom_sites_solution_primary direct
_atom_sites_solution_secondary difmap
_audit_creation_method SHELXL-97
_cell_angle_alpha 90.00
_cell_angle_beta 95.375(5)
_cell_angle_gamma 90.00
_cell_formula_units_Z 4
_cell_length_a 8.4870(7)
_cell_length_b 16.8559(15)
_cell_length_c 12.9682(12)
_cell_measurement_temperature 298(2)
_cell_volume 1847.0(3)
_computing_structure_refinement 'SHELXL-97 (Sheldrick, 1997)'
_computing_structure_solution 'SHELXS-97 (Sheldrick, 1990)'
_diffrn_ambient_temperature 298(2)
_diffrn_measured_fraction_theta_full 0.985
_diffrn_measured_fraction_theta_max 0.985
_diffrn_radiation_monochromator graphite
_diffrn_radiation_source 'fine-focus sealed tube'
_diffrn_radiation_type MoK\a
_diffrn_radiation_wavelength 0.71073
_diffrn_reflns_av_R_equivalents 0.0310
_diffrn_reflns_av_sigmaI/netI 0.0304
_diffrn_reflns_limit_h_max 10
_diffrn_reflns_limit_h_min -11
_diffrn_reflns_limit_k_max 20
_diffrn_reflns_limit_k_min -21
_diffrn_reflns_limit_l_max 16
_diffrn_reflns_limit_l_min -16
_diffrn_reflns_number 15835
_diffrn_reflns_theta_full 27.53
_diffrn_reflns_theta_max 27.53
_diffrn_reflns_theta_min 1.99
_exptl_absorpt_coefficient_mu 0.095
_exptl_absorpt_correction_T_max 0.9906
_exptl_absorpt_correction_T_min 0.9813
_exptl_absorpt_correction_type multi-scan
_exptl_absorpt_process_details SADABS
_exptl_crystal_density_diffrn 1.321
_exptl_crystal_density_method 'not measured'
_exptl_crystal_F_000 776
_exptl_crystal_size_max 0.20
_exptl_crystal_size_mid 0.10
_exptl_crystal_size_min 0.10
_refine_diff_density_max 0.206
_refine_diff_density_min -0.236
_refine_diff_density_rms 0.060
_refine_ls_extinction_method none
_refine_ls_goodness_of_fit_ref 1.030
_refine_ls_hydrogen_treatment constr
_refine_ls_matrix_type full
_refine_ls_number_parameters 248
_refine_ls_number_reflns 4189
_refine_ls_number_restraints 0
_refine_ls_restrained_S_all 1.030
_refine_ls_R_factor_all 0.0570
_refine_ls_R_factor_gt 0.0435
_refine_ls_shift/su_max 0.000
_refine_ls_shift/su_mean 0.000
_refine_ls_structure_factor_coef Fsqd
_refine_ls_weighting_details 'calc w=1/[\s^2^(Fo^2^)+(0.0573P)^2^+0.4289P] where P=(Fo^2^+2Fc^2^)/3'
_refine_ls_weighting_scheme calc
_refine_ls_wR_factor_gt 0.1088
_refine_ls_wR_factor_ref 0.1198
_reflns_number_gt 3296
_reflns_number_total 4189
_reflns_threshold_expression >2sigma(I)
_cod_data_source_file ol400899e_si_004.cif
_cod_data_source_block shelxl
_cod_depositor_comments
;
The following automatic conversions were performed:

'_symmetry_cell_setting' value 'Monoclinic' changed to 'monoclinic'
according to /home/saulius/struct/CIF-dictionaries/cif_core.dic
dictionary named 'cif_core.dic' version 2.3.1 from 2005-06-27.

Automatic conversion script
Id: cif_fix_values 1891 2012-01-12 08:04:46Z andrius 

The following automatic conversions were performed:

data name '_iucr_refine_instruction_details' was replaced with
'_iucr_refine_instructions_details' as specified in the replacement
file 'data/replacement-values/replacement_tags.lst'.

Automatic conversion script
Id: cif_correct_tags 9268 2022-04-12 08:56:07Z antanas 
;
_cod_original_sg_symbol_H-M 'P 21/n'
_cod_database_code 1512056

loop_
_symmetry_equiv_pos_as_xyz
'x, y, z'
'-x+1/2, y+1/2, -z+1/2'
'-x, -y, -z'
'x-1/2, -y-1/2, z-1/2'

loop_
_atom_site_label
_atom_site_type_symbol
_atom_site_fract_x
_atom_site_fract_y
_atom_site_fract_z
_atom_site_U_iso_or_equiv
_atom_site_adp_type
_atom_site_occupancy
_atom_site_symmetry_multiplicity
_atom_site_calc_flag
_atom_site_refinement_flags
O1 O 0.05620(13) 0.18449(6) 0.79907(9) 0.0550(3) Uani 1 1 d .
O4 O 0.82617(13) 0.01543(6) 0.54919(9) 0.0520(3) Uani 1 1 d .
O3 O 0.33496(13) 0.07995(6) 0.95868(8) 0.0495(3) Uani 1 1 d .
O5 O 0.78297(13) -0.13207(6) 0.58736(9) 0.0538(3) Uani 1 1 d .
O2 O 0.48151(14) 0.14317(8) 0.85043(9) 0.0629(3) Uani 1 1 d .
N1 N -0.00722(14) 0.05574(7) 0.83610(10) 0.0436(3) Uani 1 1 d .
C1 C 0.20496(15) -0.01061(8) 0.78588(10) 0.0345(3) Uani 1 1 d .
C2 C 0.05793(16) -0.01983(8) 0.82214(11) 0.0398(3) Uani 1 1 d .
C3 C -0.00651(19) -0.09415(9) 0.83155(14) 0.0550(4) Uani 1 1 d .
H3 H -0.1032 -0.1015 0.8585 0.066 Uiso 1 1 calc R
C4 C 0.08096(19) -0.15786(9) 0.79854(15) 0.0563(4) Uani 1 1 d .
H4 H 0.0432 -0.2090 0.8069 0.068 Uiso 1 1 calc R
C5 C 0.22193(18) -0.14819(8) 0.75370(12) 0.0459(3) Uani 1 1 d .
H5 H 0.2739 -0.1921 0.7298 0.055 Uiso 1 1 calc R
C6 C 0.28601(15) -0.07205(8) 0.74444(10) 0.0355(3) Uani 1 1 d .
C7 C 0.42512(15) -0.04934(8) 0.69014(10) 0.0349(3) Uani 1 1 d .
C8 C 0.53900(16) -0.10496(8) 0.66605(10) 0.0379(3) Uani 1 1 d .
H8 H 0.5269 -0.1580 0.6835 0.046 Uiso 1 1 calc R
C9 C 0.66890(16) -0.08191(8) 0.61677(11) 0.0396(3) Uani 1 1 d .
C10 C 0.69038(16) -0.00160(8) 0.59335(10) 0.0392(3) Uani 1 1 d .
C11 C 0.57525(16) 0.05279(8) 0.61424(10) 0.0383(3) Uani 1 1 d .
H11 H 0.5880 0.1058 0.5970 0.046 Uiso 1 1 calc R
C12 C 0.44033(15) 0.02984(8) 0.66066(10) 0.0353(3) Uani 1 1 d .
C13 C 0.30942(16) 0.08962(8) 0.67441(10) 0.0391(3) Uani 1 1 d .
H13A H 0.2248 0.0835 0.6193 0.047 Uiso 1 1 calc R
H13B H 0.3506 0.1432 0.6714 0.047 Uiso 1 1 calc R
C14 C 0.24622(15) 0.07526(8) 0.77938(10) 0.0346(3) Uani 1 1 d .
C15 C 0.36976(16) 0.10325(8) 0.86518(11) 0.0383(3) Uani 1 1 d .
C16 C 0.4360(2) 0.11168(11) 1.04595(13) 0.0590(4) Uani 1 1 d .
H16A H 0.5456 0.1094 1.0306 0.071 Uiso 1 1 calc R
H16B H 0.4254 0.0793 1.1067 0.071 Uiso 1 1 calc R
C17 C 0.3937(3) 0.19510(11) 1.06829(15) 0.0678(5) Uani 1 1 d .
H17A H 0.4112 0.2279 1.0100 0.102 Uiso 1 1 calc R
H17B H 0.4582 0.2135 1.1283 0.102 Uiso 1 1 calc R
H17C H 0.2842 0.1978 1.0811 0.102 Uiso 1 1 calc R
C18 C 0.08814(16) 0.11439(8) 0.80339(11) 0.0397(3) Uani 1 1 d .
C19 C 0.85951(19) 0.09615(10) 0.52969(13) 0.0530(4) Uani 1 1 d .
H19A H 0.7752 0.1183 0.4841 0.080 Uiso 1 1 calc R
H19B H 0.9570 0.0999 0.4980 0.080 Uiso 1 1 calc R
H19C H 0.8689 0.1250 0.5938 0.080 Uiso 1 1 calc R
C20 C 0.7560(3) -0.21434(10) 0.59868(19) 0.0750(6) Uani 1 1 d .
H20A H 0.7518 -0.2266 0.6707 0.113 Uiso 1 1 calc R
H20B H 0.8404 -0.2436 0.5722 0.113 Uiso 1 1 calc R
H20C H 0.6573 -0.2285 0.5609 0.113 Uiso 1 1 calc R
C21 C -0.16390(18) 0.06989(10) 0.86959(15) 0.0574(4) Uani 1 1 d .
H21A H -0.1668 0.0514 0.9394 0.086 Uiso 1 1 calc R
H21B H -0.2415 0.0419 0.8249 0.086 Uiso 1 1 calc R
H21C H -0.1866 0.1257 0.8665 0.086 Uiso 1 1 calc R

loop_
_atom_site_aniso_label
_atom_site_aniso_U_11
_atom_site_aniso_U_22
_atom_site_aniso_U_33
_atom_site_aniso_U_23
_atom_site_aniso_U_13
_atom_site_aniso_U_12
O1 0.0492(6) 0.0376(6) 0.0809(8) 0.0028(5) 0.0209(5) 0.0093(4)
O4 0.0425(6) 0.0495(6) 0.0677(7) 0.0031(5) 0.0250(5) -0.0020(5)
O3 0.0556(6) 0.0490(6) 0.0430(5) 0.0018(4) 0.0009(4) -0.0135(5)
O5 0.0479(6) 0.0452(6) 0.0726(7) 0.0059(5) 0.0283(5) 0.0119(5)
O2 0.0497(7) 0.0793(9) 0.0620(7) -0.0167(6) 0.0176(5) -0.0289(6)
N1 0.0319(6) 0.0404(7) 0.0604(7) -0.0025(5) 0.0140(5) 0.0015(5)
C1 0.0307(6) 0.0335(7) 0.0394(7) 0.0001(5) 0.0047(5) -0.0016(5)
C2 0.0327(7) 0.0378(7) 0.0497(8) -0.0012(6) 0.0086(6) -0.0005(5)
C3 0.0384(8) 0.0452(9) 0.0845(12) 0.0010(8) 0.0224(8) -0.0057(6)
C4 0.0497(9) 0.0352(8) 0.0866(12) 0.0011(7) 0.0213(8) -0.0076(6)
C5 0.0434(8) 0.0340(7) 0.0616(9) -0.0023(6) 0.0125(7) -0.0003(6)
C6 0.0333(7) 0.0334(7) 0.0402(7) 0.0005(5) 0.0057(5) 0.0003(5)
C7 0.0343(7) 0.0342(7) 0.0369(6) -0.0001(5) 0.0067(5) 0.0007(5)
C8 0.0395(7) 0.0345(7) 0.0408(7) 0.0029(5) 0.0090(5) 0.0040(5)
C9 0.0367(7) 0.0413(7) 0.0420(7) 0.0008(6) 0.0092(5) 0.0061(5)
C10 0.0362(7) 0.0434(8) 0.0393(7) 0.0014(6) 0.0106(5) -0.0018(5)
C11 0.0421(7) 0.0348(7) 0.0391(7) 0.0022(5) 0.0099(5) -0.0011(5)
C12 0.0369(7) 0.0355(7) 0.0343(6) 0.0001(5) 0.0069(5) 0.0028(5)
C13 0.0408(7) 0.0349(7) 0.0429(7) 0.0041(5) 0.0103(6) 0.0049(5)
C14 0.0316(7) 0.0317(6) 0.0413(7) -0.0007(5) 0.0083(5) 0.0013(5)
C15 0.0345(7) 0.0347(7) 0.0467(7) -0.0049(6) 0.0100(5) -0.0006(5)
C16 0.0668(11) 0.0603(11) 0.0476(9) -0.0036(7) -0.0073(7) -0.0113(8)
C17 0.0840(14) 0.0622(11) 0.0589(10) -0.0140(8) 0.0167(9) -0.0144(10)
C18 0.0343(7) 0.0377(7) 0.0480(8) -0.0014(6) 0.0081(5) 0.0022(5)
C19 0.0459(9) 0.0536(9) 0.0614(9) 0.0056(7) 0.0149(7) -0.0096(7)
C20 0.0719(12) 0.0463(10) 0.1136(16) 0.0076(10) 0.0442(12) 0.0194(9)
C21 0.0376(8) 0.0568(10) 0.0811(12) -0.0037(8) 0.0234(8) 0.0037(7)

loop_
_atom_type_symbol
_atom_type_description
_atom_type_scat_dispersion_real
_atom_type_scat_dispersion_imag
_atom_type_scat_source
C C 0.0033 0.0016 'International Tables Vol C Tables 4.2.6.8 and 6.1.1.4'
H H 0.0000 0.0000 'International Tables Vol C Tables 4.2.6.8 and 6.1.1.4'
N N 0.0061 0.0033 'International Tables Vol C Tables 4.2.6.8 and 6.1.1.4'
O O 0.0106 0.0060 'International Tables Vol C Tables 4.2.6.8 and 6.1.1.4'

loop_
_geom_angle_atom_site_label_1
_geom_angle_atom_site_label_2
_geom_angle_atom_site_label_3
_geom_angle
C10 O4 C19 117.87(11)
C15 O3 C16 115.72(12)
C9 O5 C20 116.84(12)
C18 N1 C2 111.27(11)
C18 N1 C21 123.81(12)
C2 N1 C21 124.56(12)
C6 C1 C2 123.14(12)
C6 C1 C14 125.27(11)
C2 C1 C14 110.61(11)
C3 C2 C1 120.73(13)
C3 C2 N1 130.40(13)
C1 C2 N1 108.67(12)
C2 C3 C4 116.48(13)
C2 C3 H3 121.8
C4 C3 H3 121.8
C5 C4 C3 122.85(14)
C5 C4 H4 118.6
C3 C4 H4 118.6
C4 C5 C6 119.96(13)
C4 C5 H5 120.0
C6 C5 H5 120.0
C1 C6 C5 116.22(12)
C1 C6 C7 116.10(11)
C5 C6 C7 127.58(12)
C12 C7 C8 119.61(12)
C12 C7 C6 118.37(11)
C8 C7 C6 122.00(12)
C9 C8 C7 120.78(13)
C9 C8 H8 119.6
C7 C8 H8 119.6
O5 C9 C8 124.91(13)
O5 C9 C10 115.27(12)
C8 C9 C10 119.82(12)
O4 C10 C11 125.58(12)
O4 C10 C9 115.20(12)
C11 C10 C9 119.21(12)
C10 C11 C12 121.51(12)
C10 C11 H11 119.2
C12 C11 H11 119.2
C11 C12 C7 118.86(12)
C11 C12 C13 120.24(12)
C7 C12 C13 120.85(11)
C12 C13 C14 108.68(10)
C12 C13 H13A 110.0
C14 C13 H13A 110.0
C12 C13 H13B 110.0
C14 C13 H13B 110.0
H13A C13 H13B 108.3
C1 C14 C13 107.91(11)
C1 C14 C15 113.96(11)
C13 C14 C15 108.97(11)
C1 C14 C18 100.88(10)
C13 C14 C18 119.56(11)
C15 C14 C18 105.63(10)
O2 C15 O3 123.99(13)
O2 C15 C14 123.94(13)
O3 C15 C14 112.04(11)
O3 C16 C17 111.31(15)
O3 C16 H16A 109.4
C17 C16 H16A 109.4
O3 C16 H16B 109.4
C17 C16 H16B 109.4
H16A C16 H16B 108.0
C16 C17 H17A 109.5
C16 C17 H17B 109.5
H17A C17 H17B 109.5
C16 C17 H17C 109.5
H17A C17 H17C 109.5
H17B C17 H17C 109.5
O1 C18 N1 125.56(13)
O1 C18 C14 126.76(12)
N1 C18 C14 107.60(11)
O4 C19 H19A 109.5
O4 C19 H19B 109.5
H19A C19 H19B 109.5
O4 C19 H19C 109.5
H19A C19 H19C 109.5
H19B C19 H19C 109.5
O5 C20 H20A 109.5
O5 C20 H20B 109.5
H20A C20 H20B 109.5
O5 C20 H20C 109.5
H20A C20 H20C 109.5
H20B C20 H20C 109.5
N1 C21 H21A 109.5
N1 C21 H21B 109.5
H21A C21 H21B 109.5
N1 C21 H21C 109.5
H21A C21 H21C 109.5
H21B C21 H21C 109.5

loop_
_geom_bond_atom_site_label_1
_geom_bond_atom_site_label_2
_geom_bond_distance
O1 C18 1.2125(17)
O4 C10 1.3646(16)
O4 C19 1.4173(19)
O3 C15 1.3338(17)
O3 C16 1.4562(18)
O5 C9 1.3663(16)
O5 C20 1.415(2)
O2 C15 1.1928(17)
N1 C18 1.3699(18)
N1 C2 1.4070(17)
N1 C21 1.4566(18)
C1 C6 1.3799(18)
C1 C2 1.3828(18)
C1 C14 1.4934(18)
C2 C3 1.377(2)
C3 C4 1.395(2)
C3 H3 0.9300
C4 C5 1.388(2)
C4 H4 0.9300
C5 C6 1.4034(19)
C5 H5 0.9300
C6 C7 1.4806(17)
C7 C12 1.3976(19)
C7 C8 1.4026(18)
C8 C9 1.3809(18)
C8 H8 0.9300
C9 C10 1.403(2)
C10 C11 1.3850(19)
C11 C12 1.3973(18)
C11 H11 0.9300
C12 C13 1.5227(18)
C13 C14 1.5285(18)
C13 H13A 0.9700
C13 H13B 0.9700
C14 C15 1.5301(19)
C14 C18 1.5524(18)
C16 C17 1.487(3)
C16 H16A 0.9700
C16 H16B 0.9700
C17 H17A 0.9600
C17 H17B 0.9600
C17 H17C 0.9600
C19 H19A 0.9600
C19 H19B 0.9600
C19 H19C 0.9600
C20 H20A 0.9600
C20 H20B 0.9600
C20 H20C 0.9600
C21 H21A 0.9600
C21 H21B 0.9600
C21 H21C 0.9600

loop_
_geom_torsion_atom_site_label_1
_geom_torsion_atom_site_label_2
_geom_torsion_atom_site_label_3
_geom_torsion_atom_site_label_4
_geom_torsion
C6 C1 C2 C3 8.9(2)
C14 C1 C2 C3 178.08(14)
C6 C1 C2 N1 -166.36(13)
C14 C1 C2 N1 2.82(16)
C18 N1 C2 C3 -170.53(16)
C21 N1 C2 C3 2.8(3)
C18 N1 C2 C1 4.11(17)
C21 N1 C2 C1 177.47(14)
C1 C2 C3 C4 -2.7(2)
N1 C2 C3 C4 171.39(16)
C2 C3 C4 C5 -3.1(3)
C3 C4 C5 C6 3.0(3)
C2 C1 C6 C5 -8.6(2)
C14 C1 C6 C5 -176.22(13)
C2 C1 C6 C7 167.97(12)
C14 C1 C6 C7 0.39(19)
C4 C5 C6 C1 2.7(2)
C4 C5 C6 C7 -173.45(15)
C1 C6 C7 C12 -16.62(18)
C5 C6 C7 C12 159.54(14)
C1 C6 C7 C8 164.65(13)
C5 C6 C7 C8 -19.2(2)
C12 C7 C8 C9 2.3(2)
C6 C7 C8 C9 -179.00(12)
C20 O5 C9 C8 7.1(2)
C20 O5 C9 C10 -172.85(16)
C7 C8 C9 O5 -177.84(13)
C7 C8 C9 C10 2.1(2)
C19 O4 C10 C11 5.0(2)
C19 O4 C10 C9 -176.12(13)
O5 C9 C10 O4 -3.10(19)
C8 C9 C10 O4 176.98(13)
O5 C9 C10 C11 175.84(13)
C8 C9 C10 C11 -4.1(2)
O4 C10 C11 C12 -179.41(13)
C9 C10 C11 C12 1.8(2)
C10 C11 C12 C7 2.5(2)
C10 C11 C12 C13 -174.88(12)
C8 C7 C12 C11 -4.55(19)
C6 C7 C12 C11 176.69(12)
C8 C7 C12 C13 172.86(12)
C6 C7 C12 C13 -5.90(18)
C11 C12 C13 C14 -141.04(12)
C7 C12 C13 C14 41.59(17)
C6 C1 C14 C13 35.19(17)
C2 C1 C14 C13 -133.72(12)
C6 C1 C14 C15 -85.97(16)
C2 C1 C14 C15 105.13(13)
C6 C1 C14 C18 161.35(13)
C2 C1 C14 C18 -7.56(14)
C12 C13 C14 C1 -51.94(14)
C12 C13 C14 C15 72.28(13)
C12 C13 C14 C18 -166.23(11)
C16 O3 C15 O2 4.8(2)
C16 O3 C15 C14 -173.12(12)
C1 C14 C15 O2 133.64(15)
C13 C14 C15 O2 13.08(18)
C18 C14 C15 O2 -116.55(15)
C1 C14 C15 O3 -48.41(15)
C13 C14 C15 O3 -168.98(11)
C18 C14 C15 O3 61.39(14)
C15 O3 C16 C17 77.56(18)
C2 N1 C18 O1 174.22(14)
C21 N1 C18 O1 0.8(2)
C2 N1 C18 C14 -8.96(16)
C21 N1 C18 C14 177.62(14)
C1 C14 C18 O1 -173.44(14)
C13 C14 C18 O1 -55.5(2)
C15 C14 C18 O1 67.67(18)
C1 C14 C18 N1 9.79(14)
C13 C14 C18 N1 127.76(13)
C15 C14 C18 N1 -109.10(12)
